data_4101692
loop_
_publ_author_name
'Klap\"otke, Thomas M.'
'Krumm, Burkhard'
'Scherr, Matthias'

_publ_section_title
;
 The binary silver nitrogen anion [Ag(N3)2]-.
;
_journal_issue 1
_journal_name_full 'Journal of the American Chemical Society'
_journal_page_first 72
_journal_page_last 74
_journal_paper_doi 10.1021/ja8077544
_journal_volume 131
_journal_year 2009
_chemical_formula_moiety 'C18 H15 S, Ag N6'
_chemical_formula_sum 'C18 H15 Ag N6 S'
_chemical_formula_weight 455.286
_space_group_IT_number 9
_symmetry_cell_setting monoclinic
_symmetry_Int_Tables_number 9
_symmetry_space_group_name_Hall 'C -2yc'
_symmetry_space_group_name_H-M 'C 1 c 1'
_atom_sites_solution_hydrogens geom
_atom_sites_solution_primary direct
_atom_sites_solution_secondary difmap
_audit_author_name 'Scherr, Matthias'
_audit_block_code Ph3S_Ag(N3)2_scherr_dx166
_audit_creation_date
;
'Mon Apr 28 15:15:01 2008'
;
_audit_creation_method 'form98_non/compatible with shelxl97-2'
_audit_update_record
;
'Tue Apr 29 17:20:14 2008'
;
_cell_angle_alpha 90.0
_cell_angle_beta 94.213(6)
_cell_angle_gamma 90.0
_cell_formula_units_Z 4
_cell_length_a 16.3409(12)
_cell_length_b 10.5219(8)
_cell_length_c 10.6388(6)
_cell_measurement_reflns_used 3842
_cell_measurement_temperature 200(2)
_cell_measurement_theta_max 29.9981
_cell_measurement_theta_min 3.8059
_cell_volume 1824.3(2)
_computing_cell_refinement
;
CrysAlis RED, Oxford Diffraction Ltd.,
Version 1.171.32.5 (release 08-05-2007 CrysAlis171 .NET)
(compiled May  8 2007,13:10:02)
;
_computing_data_collection
;
CrysAlis CCD, Oxford Diffraction Ltd.,
Version 1.171.32.5 (release 08-05-2007 CrysAlis171 .NET)
(compiled May  8 2007,13:10:02)
;
_computing_data_reduction
;
CrysAlis RED, Oxford Diffraction Ltd.,
Version 1.171.32.5 (release 08-05-2007 CrysAlis171 .NET)
(compiled May  8 2007,13:10:02)
;
_computing_molecular_graphics 'DIAMOND (Brandenburg, 1996)'
_computing_publication_material 'SHELXL-97 (G. M. Sheldrick. University of G\"ottingen, 97-2 version)'
_computing_structure_refinement 'SHELXL-97 (G. M. Sheldrick. University of G\"ottingen, 97-2 version)'
_computing_structure_solution
;
A. Altomare, M. C. Burla, M. Camalli, G. L. Cascarano, C. Giacovazzo, A.
Guagliardi, A. G. G. Moliterni, G. Polidori, R. Spagna: SIR97: a new tool for
crystal structure determination and refinement; J. Appl. Crystallogr. 1999,
32, 115-119.
;
_diffrn_ambient_temperature 200(2)
_diffrn_detector_area_resol_mean 15.9809
_diffrn_measured_fraction_theta_full 0.997
_diffrn_measured_fraction_theta_max 0.997
_diffrn_measurement_details
;
  1 omega    0.00  101.00   1.0000   20.0000
omega____ theta____ kappa____ phi______ omega'___ theta'___ frames
    -       30.0000   70.0000    0.0000    0.0000    0.0000 101

  2 omega    0.00  101.00   1.0000   20.0000
omega____ theta____ kappa____ phi______ omega'___ theta'___ frames
    -       30.0000   70.0000  120.0000    0.0000    0.0000 101

  3 omega    0.00  101.00   1.0000   20.0000
omega____ theta____ kappa____ phi______ omega'___ theta'___ frames
    -       30.0000   70.0000  240.0000    0.0000    0.0000 101

  4 omega  -42.00   60.00   1.0000   20.0000
omega____ theta____ kappa____ phi______ omega'___ theta'___ frames
    -       30.0000  -70.0000    0.0000    0.0000    0.0000 102

  5 omega  -42.00   60.00   1.0000   20.0000
omega____ theta____ kappa____ phi______ omega'___ theta'___ frames
    -       30.0000  -70.0000  120.0000    0.0000    0.0000 102

  6 omega  -42.00   60.00   1.0000   20.0000
omega____ theta____ kappa____ phi______ omega'___ theta'___ frames
    -       30.0000  -70.0000  240.0000    0.0000    0.0000 102

;
_diffrn_measurement_device_type 'Oxford Xcalibur3 CCD area-detector'
_diffrn_measurement_method 'omega scan'
_diffrn_orient_matrix_UB_11 -0.0021612591
_diffrn_orient_matrix_UB_12 -0.0653469141
_diffrn_orient_matrix_UB_13 0.0171523121
_diffrn_orient_matrix_UB_21 0.0406912476
_diffrn_orient_matrix_UB_22 -0.0094838789
_diffrn_orient_matrix_UB_23 -0.0186571602
_diffrn_orient_matrix_UB_31 0.0161851647
_diffrn_orient_matrix_UB_32 0.0146851759
_diffrn_orient_matrix_UB_33 0.0622758044
_diffrn_radiation_collimation '0.5 mm collimator'
_diffrn_radiation_monochromator graphite
_diffrn_radiation_source 'fine-focus sealed tube'
_diffrn_radiation_type MoK\a
_diffrn_radiation_wavelength 0.71073
_diffrn_reflns_av_R_equivalents 0.0447
_diffrn_reflns_av_sigmaI/netI 0.0640
_diffrn_reflns_limit_h_max 20
_diffrn_reflns_limit_h_min -20
_diffrn_reflns_limit_k_max 12
_diffrn_reflns_limit_k_min -12
_diffrn_reflns_limit_l_max 13
_diffrn_reflns_limit_l_min -13
_diffrn_reflns_number 8433
_diffrn_reflns_theta_full 26.00
_diffrn_reflns_theta_max 26.00
_diffrn_reflns_theta_min 3.84
_diffrn_source_current 40_mA
_diffrn_source_power 2.00_kW
_diffrn_source_type 'Spellman generator'
_diffrn_source_voltage 50_kV
_exptl_absorpt_coefficient_mu 1.234
_exptl_absorpt_correction_T_max 0.89000
_exptl_absorpt_correction_T_min 0.86185
_exptl_absorpt_correction_type multi-scan
_exptl_absorpt_process_details
;
CrysAlis RED, Oxford Diffraction Ltd.,
Version 1.171.32.5 (release 08-05-2007 CrysAlis171 .NET)
(compiled May  8 2007,13:10:02)
Empirical absorption correction using spherical harmonics,
 implemented in SCALE3 ABSPACK scaling algorithm.
;
_exptl_crystal_colour colorless
_exptl_crystal_density_diffrn 1.65769(18)
_exptl_crystal_density_method 'not measured'
_exptl_crystal_description block
_exptl_crystal_F_000 912
_exptl_crystal_size_max 0.15
_exptl_crystal_size_mid 0.10
_exptl_crystal_size_min 0.09
_refine_diff_density_max 0.981
_refine_diff_density_min -0.539
_refine_diff_density_rms 0.077
_refine_ls_abs_structure_details 'Flack H D (1983), Acta Cryst. A39, 876-881, 1743 Friedel Pairs'
_refine_ls_abs_structure_Flack -0.03(3)
_refine_ls_extinction_method none
_refine_ls_goodness_of_fit_ref 1.041
_refine_ls_hydrogen_treatment constr
_refine_ls_matrix_type full
_refine_ls_number_parameters 235
_refine_ls_number_reflns 3522
_refine_ls_number_restraints 0
_refine_ls_restrained_S_all 1.041
_refine_ls_R_factor_all 0.0616
_refine_ls_R_factor_gt 0.0370
_refine_ls_shift/su_max 0.000
_refine_ls_shift/su_mean 0.000
_refine_ls_structure_factor_coef Fsqd
_refine_ls_weighting_details 'calc w=1/[\s^2^(Fo^2^)+(0.0351P)^2^+0.0000P] where P=(Fo^2^+2Fc^2^)/3'
_refine_ls_weighting_scheme calc
_refine_ls_wR_factor_gt 0.0686
_refine_ls_wR_factor_ref 0.0796
_reflns_number_gt 2607
_reflns_number_total 3522
_reflns_threshold_expression >2sigma(I)
_cod_data_source_file ja8077544_si_001.cif
_cod_data_source_block dx166
_cod_original_sg_symbol_H-M 'C c'
_cod_database_code 4101692
_kl_diffrn_measurement_detector_distance 50

loop_
_symmetry_equiv_pos_as_xyz
'x, y, z'
'x, -y, z+1/2'
'x+1/2, y+1/2, z'
'x+1/2, -y+1/2, z+1/2'

loop_
_atom_site_label
_atom_site_type_symbol
_atom_site_fract_x
_atom_site_fract_y
_atom_site_fract_z
_atom_site_U_iso_or_equiv
_atom_site_adp_type
_atom_site_occupancy
_atom_site_symmetry_multiplicity
_atom_site_calc_flag
_atom_site_refinement_flags
_atom_site_disorder_assembly
_atom_site_disorder_group
C1 C 0.6614(3) 0.7317(6) 0.5747(5) 0.0379(14) Uani 1 1 d . . .
C2 C 0.6878(4) 0.7542(6) 0.6970(5) 0.0522(17) Uani 1 1 d . . .
H2 H 0.7415 0.7861 0.7176 0.063 Uiso 1 1 calc R . .
C3 C 0.6359(4) 0.7304(6) 0.7909(6) 0.0575(19) Uani 1 1 d . . .
H3 H 0.6541 0.7454 0.8764 0.069 Uiso 1 1 calc R . .
C4 C 0.5588(4) 0.6856(6) 0.7614(6) 0.0515(17) Uani 1 1 d . . .
H4 H 0.5232 0.6705 0.8265 0.062 Uiso 1 1 calc R . .
C5 C 0.5321(4) 0.6622(6) 0.6386(6) 0.0519(18) Uani 1 1 d . . .
H5 H 0.4785 0.6298 0.6187 0.062 Uiso 1 1 calc R . .
C6 C 0.5841(4) 0.6862(7) 0.5428(6) 0.0559(18) Uani 1 1 d . . .
H6 H 0.5662 0.6712 0.4571 0.067 Uiso 1 1 calc R . .
C7 C 0.7863(3) 0.6226(5) 0.4420(5) 0.0364(13) Uani 1 1 d . . .
C8 C 0.7741(6) 0.5191(6) 0.5121(9) 0.088(3) Uani 1 1 d . . .
H8 H 0.7345 0.5204 0.5730 0.106 Uiso 1 1 calc R . .
C9 C 0.8200(7) 0.4100(8) 0.4950(10) 0.117(4) Uani 1 1 d . . .
H9 H 0.8110 0.3361 0.5433 0.140 Uiso 1 1 calc R . .
C10 C 0.8775(5) 0.4091(7) 0.4093(8) 0.072(2) Uani 1 1 d . . .
H10 H 0.9084 0.3343 0.3963 0.086 Uiso 1 1 calc R . .
C11 C 0.8904(5) 0.5142(7) 0.3434(9) 0.080(3) Uani 1 1 d . . .
H11 H 0.9310 0.5142 0.2839 0.096 Uiso 1 1 calc R . .
C12 C 0.8459(5) 0.6219(7) 0.3605(7) 0.073(2) Uani 1 1 d . . .
H12 H 0.8569 0.6968 0.3148 0.088 Uiso 1 1 calc R . .
C13 C 0.6675(3) 0.7813(5) 0.3185(5) 0.0332(13) Uani 1 1 d . . .
C14 C 0.6453(3) 0.6780(6) 0.2435(5) 0.0412(14) Uani 1 1 d . . .
H14 H 0.6647 0.5951 0.2648 0.049 Uiso 1 1 calc R . .
C15 C 0.5942(4) 0.6992(6) 0.1367(6) 0.0500(16) Uani 1 1 d . . .
H15 H 0.5785 0.6299 0.0831 0.060 Uiso 1 1 calc R . .
C16 C 0.5656(4) 0.8195(7) 0.1065(6) 0.0482(16) Uani 1 1 d . . .
H16 H 0.5296 0.8317 0.0332 0.058 Uiso 1 1 calc R . .
C17 C 0.5883(3) 0.9213(6) 0.1807(6) 0.0464(15) Uani 1 1 d . . .
H17 H 0.5688 1.0042 0.1592 0.056 Uiso 1 1 calc R . .
C18 C 0.6409(3) 0.9016(5) 0.2891(5) 0.0397(14) Uani 1 1 d . . .
H18 H 0.6580 0.9712 0.3416 0.048 Uiso 1 1 calc R . .
N1 N 0.7639(3) 0.9122(5) 0.9689(4) 0.0423(12) Uani 1 1 d . . .
N2 N 0.7945(3) 0.8902(5) 1.0708(6) 0.0326(13) Uani 1 1 d . . .
N3 N 0.8228(3) 0.8681(5) 1.1728(5) 0.0372(12) Uani 1 1 d . . .
N4 N 0.8869(3) 0.8373(4) 0.6750(4) 0.0437(12) Uani 1 1 d . . .
N5 N 0.9089(3) 0.8780(6) 0.5784(6) 0.0381(15) Uani 1 1 d . . .
N6 N 0.9315(3) 0.9104(6) 0.4834(5) 0.0467(14) Uani 1 1 d . . .
S1 S 0.73203(8) 0.76627(13) 0.45957(12) 0.0323(3) Uani 1 1 d . . .
Ag1 Ag 0.85663(4) 0.98073(4) 0.82684(5) 0.04832(15) Uani 1 1 d . . .

loop_
_atom_site_aniso_label
_atom_site_aniso_U_11
_atom_site_aniso_U_22
_atom_site_aniso_U_33
_atom_site_aniso_U_23
_atom_site_aniso_U_13
_atom_site_aniso_U_12
C1 0.028(3) 0.043(4) 0.042(3) -0.007(3) 0.002(3) -0.014(3)
C2 0.051(4) 0.063(4) 0.042(4) -0.007(3) -0.002(3) -0.027(3)
C3 0.064(5) 0.068(5) 0.042(4) -0.006(3) 0.006(3) -0.028(4)
C4 0.047(4) 0.056(4) 0.054(4) -0.004(3) 0.025(3) -0.020(3)
C5 0.032(3) 0.073(5) 0.051(4) -0.004(4) 0.006(3) -0.016(3)
C6 0.055(4) 0.073(5) 0.041(4) -0.010(3) 0.009(3) -0.017(4)
C7 0.042(3) 0.071(3) 0.038(3) 0.004(3) -0.012(3) -0.012(3)
C8 0.051(7) 0.071(4) 0.041(7) 0.006(4) 0.011(6) 0.017(4)
C9 0.049(11) 0.072(5) 0.043(9) 0.006(5) 0.012(9) 0.012(6)
C10 0.083(6) 0.045(5) 0.086(6) -0.002(4) -0.010(5) 0.020(4)
C11 0.095(7) 0.060(5) 0.090(6) 0.013(5) 0.041(6) 0.041(4)
C12 0.080(5) 0.057(5) 0.089(6) 0.030(4) 0.047(5) 0.028(4)
C13 0.018(3) 0.044(4) 0.038(3) 0.002(3) 0.002(2) -0.002(2)
C14 0.030(3) 0.045(4) 0.048(3) -0.009(3) -0.002(3) -0.010(3)
C15 0.039(4) 0.059(5) 0.051(4) -0.015(3) -0.003(3) -0.004(3)
C16 0.027(3) 0.081(5) 0.036(3) 0.003(3) -0.007(3) 0.001(3)
C17 0.031(3) 0.056(4) 0.051(4) 0.006(3) -0.008(3) -0.002(3)
C18 0.039(3) 0.032(3) 0.048(3) 0.002(3) 0.006(3) -0.001(3)
N1 0.045(3) 0.045(3) 0.037(3) 0.003(2) 0.003(2) -0.003(3)
N2 0.041(3) 0.018(3) 0.040(3) -0.001(3) 0.007(3) -0.009(2)
N3 0.037(3) 0.039(3) 0.035(3) 0.002(2) 0.000(2) 0.001(2)
N4 0.062(3) 0.031(3) 0.038(3) 0.000(2) 0.010(2) 0.006(2)
N5 0.036(3) 0.049(4) 0.028(3) -0.008(3) -0.006(3) 0.014(3)
N6 0.038(3) 0.076(4) 0.026(3) 0.002(3) -0.001(2) 0.020(3)
S1 0.0308(7) 0.0282(8) 0.0379(7) 0.0000(6) 0.0012(6) -0.0065(6)
Ag1 0.0591(3) 0.0584(3) 0.02738(17) -0.0015(4) 0.00303(15) -0.0032(4)

loop_
_atom_type_symbol
_atom_type_description
_atom_type_scat_dispersion_real
_atom_type_scat_dispersion_imag
_atom_type_scat_source
C C 0.0033 0.0016 'International Tables Vol C Tables 4.2.6.8 and 6.1.1.4'
H H 0.0000 0.0000 'International Tables Vol C Tables 4.2.6.8 and 6.1.1.4'
N N 0.0061 0.0033 'International Tables Vol C Tables 4.2.6.8 and 6.1.1.4'
S S 0.1246 0.1234 'International Tables Vol C Tables 4.2.6.8 and 6.1.1.4'
Ag Ag -0.8971 1.1015 'International Tables Vol C Tables 4.2.6.8 and 6.1.1.4'

loop_
_exptl_crystal_face_index_h
_exptl_crystal_face_index_k
_exptl_crystal_face_index_l
_exptl_crystal_face_perp_dist
? ? ? ?

loop_
_geom_angle_atom_site_label_1
_geom_angle_atom_site_label_2
_geom_angle_atom_site_label_3
_geom_angle
_geom_angle_site_symmetry_1
_geom_angle_site_symmetry_3
_geom_angle_publ_flag
C2 C1 C6 121.3(5) . . ?
C2 C1 S1 116.5(4) . . ?
C6 C1 S1 122.2(5) . . ?
C1 C2 C3 119.5(6) . . ?
C1 C2 H2 120.3 . . ?
C3 C2 H2 120.3 . . ?
C4 C3 C2 120.3(6) . . ?
C4 C3 H3 119.9 . . ?
C2 C3 H3 119.9 . . ?
C3 C4 C5 120.5(6) . . ?
C3 C4 H4 119.8 . . ?
C5 C4 H4 119.8 . . ?
C4 C5 C6 119.7(6) . . ?
C4 C5 H5 120.1 . . ?
C6 C5 H5 120.1 . . ?
C1 C6 C5 118.8(6) . . ?
C1 C6 H6 120.6 . . ?
C5 C6 H6 120.6 . . ?
C8 C7 C12 119.7(6) . . ?
C8 C7 S1 122.6(5) . . ?
C12 C7 S1 117.6(5) . . ?
C7 C8 C9 119.6(8) . . ?
C7 C8 H8 120.2 . . ?
C9 C8 H8 120.2 . . ?
C10 C9 C8 120.1(8) . . ?
C10 C9 H9 120.0 . . ?
C8 C9 H9 120.0 . . ?
C11 C10 C9 119.4(7) . . ?
C11 C10 H10 120.3 . . ?
C9 C10 H10 120.3 . . ?
C10 C11 C12 120.8(7) . . ?
C10 C11 H11 119.6 . . ?
C12 C11 H11 119.6 . . ?
C7 C12 C11 120.4(6) . . ?
C7 C12 H12 119.8 . . ?
C11 C12 H12 119.8 . . ?
C18 C13 C14 122.1(5) . . ?
C18 C13 S1 115.7(4) . . ?
C14 C13 S1 122.2(4) . . ?
C15 C14 C13 117.8(6) . . ?
C15 C14 H14 121.1 . . ?
C13 C14 H14 121.1 . . ?
C14 C15 C16 121.0(6) . . ?
C14 C15 H15 119.5 . . ?
C16 C15 H15 119.5 . . ?
C17 C16 C15 120.8(5) . . ?
C17 C16 H16 119.6 . . ?
C15 C16 H16 119.6 . . ?
C16 C17 C18 118.9(6) . . ?
C16 C17 H17 120.6 . . ?
C18 C17 H17 120.6 . . ?
C13 C18 C17 119.4(5) . . ?
C13 C18 H18 120.3 . . ?
C17 C18 H18 120.3 . . ?
N2 N1 Ag1 113.8(4) . . ?
N3 N2 N1 178.3(7) . . ?
N2 N3 Ag1 125.1(4) . 2_575 ?
N5 N4 Ag1 117.7(4) . . ?
N6 N5 N4 176.2(7) . . ?
N5 N6 Ag1 126.6(4) . 2_574 ?
C7 S1 C13 104.9(3) . . ?
C7 S1 C1 104.7(3) . . ?
C13 S1 C1 103.0(2) . . ?
N4 Ag1 N6 135.1(2) . 2_575 ?
N4 Ag1 N3 90.36(18) . 2_574 ?
N6 Ag1 N3 104.9(2) 2_575 2_574 ?
N4 Ag1 N1 115.93(18) . . ?
N6 Ag1 N1 91.19(18) 2_575 . ?
N3 Ag1 N1 122.51(18) 2_574 . ?

loop_
_geom_bond_atom_site_label_1
_geom_bond_atom_site_label_2
_geom_bond_distance
_geom_bond_site_symmetry_2
_geom_bond_publ_flag
C1 C2 1.361(7) . ?
C1 C6 1.370(8) . ?
C1 S1 1.782(6) . ?
C2 C3 1.379(9) . ?
C2 H2 0.9500 . ?
C3 C4 1.361(8) . ?
C3 H3 0.9500 . ?
C4 C5 1.369(8) . ?
C4 H4 0.9500 . ?
C5 C6 1.397(8) . ?
C5 H5 0.9500 . ?
C6 H6 0.9500 . ?
C7 C8 1.343(8) . ?
C7 C12 1.350(8) . ?
C7 S1 1.770(6) . ?
C8 C9 1.389(11) . ?
C8 H8 0.9500 . ?
C9 C10 1.357(11) . ?
C9 H9 0.9500 . ?
C10 C11 1.334(10) . ?
C10 H10 0.9500 . ?
C11 C12 1.366(9) . ?
C11 H11 0.9500 . ?
C12 H12 0.9500 . ?
C13 C18 1.367(7) . ?
C13 C14 1.381(8) . ?
C13 S1 1.777(5) . ?
C14 C15 1.378(8) . ?
C14 H14 0.9500 . ?
C15 C16 1.379(9) . ?
C15 H15 0.9500 . ?
C16 C17 1.366(9) . ?
C16 H16 0.9500 . ?
C17 C18 1.403(8) . ?
C17 H17 0.9500 . ?
C18 H18 0.9500 . ?
N1 N2 1.183(7) . ?
N1 Ag1 2.331(5) . ?
N2 N3 1.171(7) . ?
N3 Ag1 2.322(5) 2_575 ?
N4 N5 1.194(8) . ?
N4 Ag1 2.291(5) . ?
N5 N6 1.153(8) . ?
N6 Ag1 2.298(5) 2_574 ?
Ag1 N6 2.298(5) 2_575 ?
Ag1 N3 2.322(5) 2_574 ?

loop_
_geom_contact_atom_site_label_1
_geom_contact_atom_site_label_2
_geom_contact_distance
_geom_contact_site_symmetry_1
_geom_contact_site_symmetry_2
_geom_contact_publ_flag
? ? ? ? ? ?

loop_
_geom_hbond_atom_site_label_D
_geom_hbond_atom_site_label_H
_geom_hbond_atom_site_label_A
_geom_hbond_distance_DH
_geom_hbond_distance_HA
_geom_hbond_distance_DA
_geom_hbond_angle_DHA
_geom_hbond_site_symmetry_A
_geom_hbond_publ_flag
? ? ? ? ? ? ? ? ?

loop_
_geom_torsion_atom_site_label_1
_geom_torsion_atom_site_label_2
_geom_torsion_atom_site_label_3
_geom_torsion_atom_site_label_4
_geom_torsion
_geom_torsion_site_symmetry_1
_geom_torsion_site_symmetry_2
_geom_torsion_site_symmetry_3
_geom_torsion_site_symmetry_4
_geom_torsion_publ_flag
C6 C1 C2 C3 0.2(10) . . . . ?
S1 C1 C2 C3 179.5(5) . . . . ?
C1 C2 C3 C4 -0.4(10) . . . . ?
C2 C3 C4 C5 0.8(11) . . . . ?
C3 C4 C5 C6 -0.9(10) . . . . ?
C2 C1 C6 C5 -0.3(11) . . . . ?
S1 C1 C6 C5 -179.6(5) . . . . ?
C4 C5 C6 C1 0.6(11) . . . . ?
C12 C7 C8 C9 -3.6(13) . . . . ?
S1 C7 C8 C9 -178.8(7) . . . . ?
C7 C8 C9 C10 1.1(16) . . . . ?
C8 C9 C10 C11 1.0(15) . . . . ?
C9 C10 C11 C12 -0.6(14) . . . . ?
C8 C7 C12 C11 4.0(13) . . . . ?
S1 C7 C12 C11 179.5(7) . . . . ?
C10 C11 C12 C7 -1.9(14) . . . . ?
C18 C13 C14 C15 -0.6(8) . . . . ?
S1 C13 C14 C15 179.3(4) . . . . ?
C13 C14 C15 C16 -0.6(9) . . . . ?
C14 C15 C16 C17 1.1(10) . . . . ?
C15 C16 C17 C18 -0.5(9) . . . . ?
C14 C13 C18 C17 1.2(8) . . . . ?
S1 C13 C18 C17 -178.6(4) . . . . ?
C16 C17 C18 C13 -0.7(8) . . . . ?
C8 C7 S1 C13 -111.6(7) . . . . ?
C12 C7 S1 C13 73.1(6) . . . . ?
C8 C7 S1 C1 -3.5(7) . . . . ?
C12 C7 S1 C1 -178.9(6) . . . . ?
C18 C13 S1 C7 -158.2(4) . . . . ?
C14 C13 S1 C7 21.9(5) . . . . ?
C18 C13 S1 C1 92.5(4) . . . . ?
C14 C13 S1 C1 -87.4(5) . . . . ?
C2 C1 S1 C7 90.7(5) . . . . ?
C6 C1 S1 C7 -90.0(6) . . . . ?
C2 C1 S1 C13 -159.8(5) . . . . ?
C6 C1 S1 C13 19.5(7) . . . . ?
N5 N4 Ag1 N6 -84.3(5) . . . 2_575 ?
N5 N4 Ag1 N3 27.4(5) . . . 2_574 ?
N5 N4 Ag1 N1 154.3(5) . . . . ?
N2 N1 Ag1 N4 107.1(4) . . . . ?
N2 N1 Ag1 N6 -35.8(5) . . . 2_575 ?
N2 N1 Ag1 N3 -144.4(4) . . . 2_574 ?

loop_
_reflns_scale_group_code
_reflns_scale_meas_F
? ?
